data_4027086
loop_
_publ_author_name
'Masahiko Fujioka'
'Tsumoru Morimoto'
'Takayuki Tsumagari'
'Hiroki Tanimoto'
'Yasuhiro Nishiyama'
'Kiyomi Kakiuchi'

_publ_section_title
;
 Rh(I)-Catalyzed Asymmetric Synthesis of 3-Substituted Isoindolinones
 through CO Gas-Free Aminocarbonylation
;
_journal_name_full 'Journal of Organic Chemistry'
_journal_page_first 2911
_journal_page_last 2923
_journal_paper_doi 10.1021/jo300201g
_journal_volume 77
_journal_year 2012
_chemical_absolute_configuration ad
_chemical_formula_moiety 'C21 H16 F N O3 S'
_chemical_formula_sum 'C21 H16 F N O3 S'
_chemical_formula_weight 381.42
_space_group_IT_number 19
_symmetry_cell_setting orthorhombic
_symmetry_Int_Tables_number 19
_symmetry_space_group_name_Hall 'P 2ac 2ab'
_symmetry_space_group_name_H-M 'P 21 21 21'
_atom_sites_solution_hydrogens geom
_atom_sites_solution_primary direct
_atom_sites_solution_secondary difmap
_cell_angle_alpha 90.0000
_cell_angle_beta 90.0000
_cell_angle_gamma 90.0000
_cell_formula_units_Z 4
_cell_length_a 5.75921(10)
_cell_length_b 13.2454(3)
_cell_length_c 23.1940(5)
_cell_measurement_reflns_used 27227
_cell_measurement_temperature 123
_cell_measurement_theta_max 27.48
_cell_measurement_theta_min 3.05
_cell_volume 1769.31(6)
_computing_cell_refinement 'RAPID AUTO'
_computing_data_collection 'RAPID AUTO (Rigaku, ????)'
_computing_data_reduction 'RAPID AUTO'
_computing_molecular_graphics 'CrystalStructure 4.0'
_computing_publication_material 'CrystalStructure 4.0 (Rigaku, 2010)'
_computing_structure_refinement 'SHELXL97 (Sheldrick, 2008)'
_computing_structure_solution 'SIR92 (Altomare, et al., 1994)'
_diffrn_ambient_temperature 123
_diffrn_detector_area_resol_mean 10.000
_diffrn_measured_fraction_theta_full 0.999
_diffrn_measured_fraction_theta_max 0.999
_diffrn_measurement_device_type 'Rigaku R-AXIS RAPID'
_diffrn_measurement_method \w
_diffrn_radiation_type 'Mo K\a'
_diffrn_radiation_wavelength 0.71075
_diffrn_reflns_av_R_equivalents 0.0236
_diffrn_reflns_limit_h_max 7
_diffrn_reflns_limit_h_min -7
_diffrn_reflns_limit_k_max 17
_diffrn_reflns_limit_k_min -17
_diffrn_reflns_limit_l_max 30
_diffrn_reflns_limit_l_min -30
_diffrn_reflns_number 30675
_diffrn_reflns_theta_full 27.48
_diffrn_reflns_theta_max 27.48
_diffrn_standards_number 0
_exptl_absorpt_coefficient_mu 0.215
_exptl_absorpt_correction_T_max 0.981
_exptl_absorpt_correction_T_min 0.890
_exptl_absorpt_correction_type multi-scan
_exptl_absorpt_process_details 'ABSCOR (Rigaku, 1995)'
_exptl_crystal_colour colorless
_exptl_crystal_density_diffrn 1.432
_exptl_crystal_description block
_exptl_crystal_F_000 792.00
_exptl_crystal_size_max 0.170
_exptl_crystal_size_mid 0.110
_exptl_crystal_size_min 0.090
_refine_diff_density_max 0.420
_refine_diff_density_min -0.230
_refine_ls_abs_structure_details 'Flack, H. D. (1983), Acta Cryst. A39, 876-881.  1704 Friedel Pairs'
_refine_ls_abs_structure_Flack 0.02(6)
_refine_ls_extinction_method none
_refine_ls_goodness_of_fit_ref 1.095
_refine_ls_hydrogen_treatment constr
_refine_ls_number_parameters 245
_refine_ls_number_reflns 4065
_refine_ls_number_restraints 0
_refine_ls_R_factor_gt 0.0303
_refine_ls_shift/su_max 0.001
_refine_ls_structure_factor_coef Fsqd
_refine_ls_weighting_details 'w = 1/[\s^2^(Fo^2^)+(0.0468P)^2^+0.3083P] where P=(Fo^2^+2Fc^2^)/3'
_refine_ls_weighting_scheme calc
_refine_ls_wR_factor_ref 0.0773
_reflns_number_gt 3942
_reflns_number_total 4065
_reflns_threshold_expression F^2^>2.0\s(F^2^)
_cod_data_source_file jo300201g_si_007.cif
_cod_data_source_block TMG-36
_cod_database_code 4027086

loop_
_symmetry_equiv_pos_site_id
_symmetry_equiv_pos_as_xyz
1 +X,+Y,+Z
2 1/2+X,1/2-Y,-Z
3 -X,1/2+Y,1/2-Z
4 1/2-X,-Y,1/2+Z

loop_
_atom_site_label
_atom_site_type_symbol
_atom_site_fract_x
_atom_site_fract_y
_atom_site_fract_z
_atom_site_U_iso_or_equiv
_atom_site_adp_type
_atom_site_occupancy
_atom_site_symmetry_multiplicity
_atom_site_calc_flag
_atom_site_refinement_flags
S1 S -0.15508(6) 1.10891(2) 0.131226(14) 0.02264(9) Uani 1.0 4 d .
F1 F 0.1308(3) 0.66458(7) 0.04288(4) 0.0466(3) Uani 1.0 4 d .
O1 O -0.32988(18) 1.03256(8) 0.13019(5) 0.0324(3) Uani 1.0 4 d .
O2 O -0.21864(19) 1.21200(8) 0.13926(5) 0.0300(3) Uani 1.0 4 d .
O3 O 0.2158(2) 1.22962(7) 0.19813(5) 0.0320(3) Uani 1.0 4 d .
N1 N 0.0228(2) 1.07617(8) 0.18468(5) 0.0228(3) Uani 1.0 4 d .
C1 C 0.1885(3) 1.14153(10) 0.20948(5) 0.0239(3) Uani 1.0 4 d .
C2 C 0.3169(3) 1.07848(10) 0.25120(5) 0.0238(3) Uani 1.0 4 d .
C3 C 0.5032(3) 1.10673(12) 0.28577(6) 0.0285(3) Uani 1.0 4 d .
C4 C 0.6005(3) 1.03316(13) 0.32074(6) 0.0351(4) Uani 1.0 4 d .
C5 C 0.5134(4) 0.93482(13) 0.32032(6) 0.0396(5) Uani 1.0 4 d .
C6 C 0.3277(4) 0.90721(11) 0.28536(6) 0.0343(4) Uani 1.0 4 d .
C7 C 0.2299(3) 0.98111(10) 0.25063(6) 0.0253(3) Uani 1.0 4 d .
C8 C 0.0290(3) 0.97133(10) 0.20885(6) 0.0238(3) Uani 1.0 4 d .
C9 C 0.0591(3) 0.88845(10) 0.16431(5) 0.0229(3) Uani 1.0 4 d .
C10 C -0.1071(3) 0.81350(11) 0.15964(7) 0.0320(4) Uani 1.0 4 d .
C11 C -0.0839(4) 0.73754(12) 0.11866(8) 0.0396(4) Uani 1.0 4 d .
C12 C 0.1082(3) 0.73833(11) 0.08354(6) 0.0316(4) Uani 1.0 4 d .
C13 C 0.2770(3) 0.81054(11) 0.08746(7) 0.0325(4) Uani 1.0 4 d .
C14 C 0.2527(3) 0.88584(11) 0.12862(7) 0.0313(3) Uani 1.0 4 d .
C15 C 0.0173(3) 1.09788(10) 0.06911(6) 0.0225(3) Uani 1.0 4 d .
C16 C 0.2098(3) 1.16119(11) 0.06278(6) 0.0263(3) Uani 1.0 4 d .
C17 C 0.3497(3) 1.14949(12) 0.01501(6) 0.0301(3) Uani 1.0 4 d .
C18 C 0.3014(3) 1.07728(11) -0.02708(6) 0.0295(3) Uani 1.0 4 d .
C19 C 0.1066(3) 1.01622(12) -0.01990(6) 0.0331(4) Uani 1.0 4 d .
C20 C -0.0351(3) 1.02512(12) 0.02816(6) 0.0303(3) Uani 1.0 4 d .
C21 C 0.4585(4) 1.06617(13) -0.07856(7) 0.0377(4) Uani 1.0 4 d .
H1 H 0.5614 1.1738 0.2854 0.0342 Uiso 1.0 4 calc R
H2 H 0.7274 1.0498 0.3452 0.0422 Uiso 1.0 4 calc R
H3 H 0.5828 0.8855 0.3445 0.0475 Uiso 1.0 4 calc R
H4 H 0.2698 0.8400 0.2853 0.0411 Uiso 1.0 4 calc R
H5 H -0.1170 0.9588 0.2311 0.0285 Uiso 1.0 4 calc R
H6 H -0.2379 0.8139 0.1846 0.0384 Uiso 1.0 4 calc R
H7 H -0.1982 0.6863 0.1150 0.0475 Uiso 1.0 4 calc R
H8 H 0.4079 0.8092 0.0626 0.0390 Uiso 1.0 4 calc R
H9 H 0.3696 0.9360 0.1324 0.0376 Uiso 1.0 4 calc R
H10 H 0.2435 1.2113 0.0909 0.0315 Uiso 1.0 4 calc R
H11 H 0.4821 1.1916 0.0107 0.0361 Uiso 1.0 4 calc R
H12 H 0.0701 0.9675 -0.0485 0.0397 Uiso 1.0 4 calc R
H13 H -0.1657 0.9821 0.0330 0.0363 Uiso 1.0 4 calc R
H14 H 0.4423 1.1254 -0.1035 0.0453 Uiso 1.0 4 calc R
H15 H 0.4156 1.0053 -0.1001 0.0453 Uiso 1.0 4 calc R
H16 H 0.6199 1.0605 -0.0656 0.0453 Uiso 1.0 4 calc R

loop_
_atom_site_aniso_label
_atom_site_aniso_U_11
_atom_site_aniso_U_22
_atom_site_aniso_U_33
_atom_site_aniso_U_12
_atom_site_aniso_U_13
_atom_site_aniso_U_23
S1 0.02037(14) 0.02329(15) 0.02427(15) -0.00089(13) 0.00128(12) -0.00164(12)
F1 0.0619(7) 0.0342(5) 0.0435(6) -0.0002(5) 0.0017(6) -0.0196(4)
O1 0.0250(5) 0.0352(6) 0.0369(6) -0.0075(5) 0.0011(5) -0.0010(5)
O2 0.0305(5) 0.0269(5) 0.0326(6) 0.0066(5) 0.0024(5) -0.0013(4)
O3 0.0443(7) 0.0207(5) 0.0312(6) -0.0070(5) -0.0074(5) 0.0026(4)
N1 0.0277(6) 0.0181(5) 0.0226(5) -0.0028(5) -0.0003(5) 0.0013(4)
C1 0.0290(7) 0.0223(6) 0.0205(6) -0.0033(6) 0.0010(6) -0.0011(5)
C2 0.0305(7) 0.0228(6) 0.0181(6) 0.0019(6) 0.0049(6) -0.0006(5)
C3 0.0307(7) 0.0322(7) 0.0226(6) 0.0028(7) 0.0014(6) -0.0043(6)
C4 0.0391(9) 0.0417(9) 0.0247(7) 0.0133(8) -0.0035(6) -0.0078(6)
C5 0.0604(12) 0.0367(9) 0.0218(7) 0.0225(9) -0.0027(7) -0.0010(6)
C6 0.0566(10) 0.0254(7) 0.0209(6) 0.0083(8) 0.0044(7) 0.0007(5)
C7 0.0354(8) 0.0231(6) 0.0175(6) 0.0004(6) 0.0056(6) -0.0011(5)
C8 0.0303(7) 0.0187(6) 0.0222(6) -0.0033(6) 0.0068(6) 0.0015(5)
C9 0.0278(6) 0.0179(6) 0.0230(6) -0.0029(6) 0.0023(6) 0.0014(5)
C10 0.0312(8) 0.0249(7) 0.0398(8) -0.0081(6) 0.0082(7) -0.0030(6)
C11 0.0399(9) 0.0265(7) 0.0523(10) -0.0123(7) 0.0040(8) -0.0106(7)
C12 0.0426(9) 0.0233(7) 0.0288(7) 0.0012(7) -0.0033(7) -0.0067(6)
C13 0.0349(8) 0.0307(8) 0.0320(8) -0.0005(7) 0.0099(7) -0.0039(6)
C14 0.0308(7) 0.0276(7) 0.0356(8) -0.0085(6) 0.0069(7) -0.0055(7)
C15 0.0220(6) 0.0244(7) 0.0212(6) 0.0024(6) -0.0001(5) 0.0004(5)
C16 0.0250(7) 0.0290(7) 0.0249(7) -0.0027(6) -0.0007(6) -0.0001(6)
C17 0.0256(7) 0.0352(8) 0.0295(7) 0.0014(7) 0.0012(6) 0.0066(6)
C18 0.0307(8) 0.0335(7) 0.0244(7) 0.0146(6) 0.0004(6) 0.0059(6)
C19 0.0407(9) 0.0340(8) 0.0246(7) 0.0049(7) -0.0010(6) -0.0048(6)
C20 0.0315(8) 0.0305(7) 0.0288(7) -0.0017(7) -0.0017(6) -0.0043(6)
C21 0.0393(9) 0.0458(9) 0.0281(8) 0.0161(8) 0.0060(7) 0.0059(7)

loop_
_atom_type_symbol
_atom_type_description
_atom_type_scat_dispersion_real
_atom_type_scat_dispersion_imag
_atom_type_scat_source
C C 0.0033 0.0016
;
International Tables for Crystallography
(1992, Vol. C, Tables 4.2.6.8 and 6.1.1.4)
;
H H 0.0000 0.0000
;
International Tables for Crystallography
(1992, Vol. C, Table 6.1.1.4)
;
F F 0.0171 0.0103
;
International Tables for Crystallography
(1992, Vol. C, Tables 4.2.6.8 and 6.1.1.4)
;
N N 0.0061 0.0033
;
International Tables for Crystallography
(1992, Vol. C, Tables 4.2.6.8 and 6.1.1.4)
;
O O 0.0106 0.0060
;
International Tables for Crystallography
(1992, Vol. C, Tables 4.2.6.8 and 6.1.1.4)
;
S S 0.1246 0.1234
;
International Tables for Crystallography
(1992, Vol. C, Tables 4.2.6.8 and 6.1.1.4)
;

loop_
_geom_angle_atom_site_label_1
_geom_angle_atom_site_label_2
_geom_angle_atom_site_label_3
_geom_angle
_geom_angle_publ_flag
O1 S1 O2 119.98(7) yes
O1 S1 N1 105.18(7) yes
O1 S1 C15 109.03(7) yes
O2 S1 N1 108.05(7) yes
O2 S1 C15 109.40(7) yes
N1 S1 C15 103.96(7) yes
S1 N1 C1 124.03(9) yes
S1 N1 C8 122.32(10) yes
C1 N1 C8 113.58(11) yes
O3 C1 N1 126.35(13) yes
O3 C1 C2 128.65(14) yes
N1 C1 C2 105.00(11) yes
C1 C2 C3 127.73(13) yes
C1 C2 C7 109.87(12) yes
C3 C2 C7 122.37(13) yes
C2 C3 C4 117.40(15) yes
C3 C4 C5 120.44(15) yes
C4 C5 C6 121.71(15) yes
C5 C6 C7 117.71(14) yes
C2 C7 C6 120.36(14) yes
C2 C7 C8 111.23(12) yes
C6 C7 C8 128.40(13) yes
N1 C8 C7 100.28(11) yes
N1 C8 C9 114.75(11) yes
C7 C8 C9 114.21(12) yes
C8 C9 C10 119.57(13) yes
C8 C9 C14 121.03(13) yes
C10 C9 C14 119.40(13) yes
C9 C10 C11 120.42(15) yes
C10 C11 C12 118.50(16) yes
F1 C12 C11 118.76(15) yes
F1 C12 C13 118.65(14) yes
C11 C12 C13 122.58(15) yes
C12 C13 C14 118.51(15) yes
C9 C14 C13 120.57(14) yes
S1 C15 C16 119.00(11) yes
S1 C15 C20 119.79(11) yes
C16 C15 C20 121.19(14) yes
C15 C16 C17 118.72(14) yes
C16 C17 C18 121.53(15) yes
C17 C18 C19 118.37(14) yes
C17 C18 C21 120.16(15) yes
C19 C18 C21 121.47(14) yes
C18 C19 C20 121.39(14) yes
C15 C20 C19 118.79(15) yes
C2 C3 H1 121.294 no
C4 C3 H1 121.304 no
C3 C4 H2 119.785 no
C5 C4 H2 119.779 no
C4 C5 H3 119.141 no
C6 C5 H3 119.148 no
C5 C6 H4 121.145 no
C7 C6 H4 121.142 no
N1 C8 H5 109.072 no
C7 C8 H5 109.071 no
C9 C8 H5 109.075 no
C9 C10 H6 119.791 no
C11 C10 H6 119.788 no
C10 C11 H7 120.754 no
C12 C11 H7 120.746 no
C12 C13 H8 120.746 no
C14 C13 H8 120.747 no
C9 C14 H9 119.720 no
C13 C14 H9 119.713 no
C15 C16 H10 120.635 no
C17 C16 H10 120.642 no
C16 C17 H11 119.243 no
C18 C17 H11 119.231 no
C18 C19 H12 119.301 no
C20 C19 H12 119.310 no
C15 C20 H13 120.593 no
C19 C20 H13 120.617 no
C18 C21 H14 109.470 no
C18 C21 H15 109.471 no
C18 C21 H16 109.477 no
H14 C21 H15 109.470 no
H14 C21 H16 109.469 no
H15 C21 H16 109.469 no

loop_
_geom_bond_atom_site_label_1
_geom_bond_atom_site_label_2
_geom_bond_distance
_geom_bond_publ_flag
S1 O1 1.4271(11) yes
S1 O2 1.4259(11) yes
S1 N1 1.6657(13) yes
S1 C15 1.7558(15) yes
F1 C12 1.3640(17) yes
O3 C1 1.2064(17) yes
N1 C1 1.4111(18) yes
N1 C8 1.4980(18) yes
C1 C2 1.4766(19) yes
C2 C3 1.391(2) yes
C2 C7 1.3835(19) yes
C3 C4 1.386(3) yes
C4 C5 1.396(3) yes
C5 C6 1.391(3) yes
C6 C7 1.387(2) yes
C7 C8 1.515(2) yes
C8 C9 1.5174(19) yes
C9 C10 1.383(2) yes
C9 C14 1.389(2) yes
C10 C11 1.391(3) yes
C11 C12 1.374(3) yes
C12 C13 1.367(3) yes
C13 C14 1.388(3) yes
C15 C16 1.397(2) yes
C15 C20 1.386(2) yes
C16 C17 1.379(2) yes
C17 C18 1.395(2) yes
C18 C19 1.393(3) yes
C18 C21 1.505(3) yes
C19 C20 1.387(3) yes
C3 H1 0.950 no
C4 H2 0.950 no
C5 H3 0.950 no
C6 H4 0.950 no
C8 H5 1.000 no
C10 H6 0.950 no
C11 H7 0.950 no
C13 H8 0.950 no
C14 H9 0.950 no
C16 H10 0.950 no
C17 H11 0.950 no
C19 H12 0.950 no
C20 H13 0.950 no
C21 H14 0.980 no
C21 H15 0.980 no
C21 H16 0.980 no

loop_
_geom_contact_atom_site_label_1
_geom_contact_atom_site_label_2
_geom_contact_distance
_geom_contact_publ_flag
_geom_contact_site_symmetry_2
S1 O3 3.0867(12) no .
S1 C9 3.2615(14) no .
O1 C8 2.8738(18) no .
O1 C9 3.0478(18) no .
O1 C10 3.2453(19) no .
O1 C20 2.9141(19) no .
O2 O3 2.8602(17) no .
O2 C1 3.0037(18) no .
O2 C16 3.1124(18) no .
O3 C3 3.0854(19) no .
O3 C7 3.5106(17) no .
O3 C8 3.5950(17) no .
O3 C16 3.2677(18) no .
N1 C14 3.1305(19) no .
N1 C16 3.2282(19) no .
C1 C9 3.5902(19) no .
C1 C15 3.4505(19) no .
C1 C16 3.4147(19) no .
C2 C5 2.734(3) no .
C2 C9 3.5497(19) no .
C3 C6 2.829(3) no .
C4 C7 2.770(3) no .
C6 C9 3.215(2) no .
C7 C14 3.101(3) no .
C9 C12 2.7465(19) no .
C9 C15 3.5537(19) no .
C10 C13 2.774(3) no .
C11 C14 2.769(3) no .
C14 C15 3.410(2) no .
C14 C20 3.403(3) no .
C15 C18 2.780(2) no .
C16 C19 2.778(2) no .
C17 C20 2.778(3) no .
F1 C20 3.5681(19) no 2_565
F1 C21 3.318(2) no 2_465
O1 C2 3.5195(17) no 1_455
O1 C14 3.0913(19) no 1_455
O1 C16 3.5181(18) no 1_455
O1 C17 3.5973(19) no 1_455
O2 O3 3.5392(17) no 1_455
O2 C5 3.532(2) no 3_555
O2 C6 3.1838(19) no 3_555
O2 C21 3.414(2) no 2_475
O3 O2 3.5392(17) no 1_655
O3 C5 3.162(2) no 3_655
O3 C6 3.548(2) no 3_655
O3 C10 3.537(2) no 3_555
C2 O1 3.5195(17) no 1_655
C5 O2 3.532(2) no 3_545
C5 O3 3.162(2) no 3_645
C5 C21 3.590(3) no 4_575
C6 O2 3.1838(19) no 3_545
C6 O3 3.548(2) no 3_645
C6 C21 3.578(3) no 4_575
C10 O3 3.537(2) no 3_545
C14 O1 3.0913(19) no 1_655
C16 O1 3.5181(18) no 1_655
C17 O1 3.5973(19) no 1_655
C20 F1 3.5681(19) no 2_465
C21 F1 3.318(2) no 2_565
C21 O2 3.414(2) no 2_575
C21 C5 3.590(3) no 4_574
C21 C6 3.578(3) no 4_574
S1 H5 3.0602 no .
S1 H10 2.8260 no .
S1 H13 2.8318 no .
F1 H7 2.5443 no .
F1 H8 2.5350 no .
O1 H5 2.8166 no .
O1 H6 3.2028 no .
O1 H13 2.5350 no .
O2 H10 2.8887 no .
O3 H1 2.9338 no .
O3 H10 2.5051 no .
N1 H9 2.9838 no .
N1 H10 3.0913 no .
C1 H1 2.8106 no .
C1 H5 3.0338 no .
C1 H9 3.4191 no .
C1 H10 2.9199 no .
C2 H2 3.2376 no .
C2 H4 3.2668 no .
C2 H5 2.9956 no .
C2 H9 3.3529 no .
C3 H3 3.2647 no .
C4 H4 3.2935 no .
C5 H1 3.2792 no .
C6 H2 3.2843 no .
C6 H5 2.9344 no .
C6 H9 3.5759 no .
C7 H1 3.2882 no .
C7 H3 3.2372 no .
C7 H9 2.9189 no .
C8 H4 2.8441 no .
C8 H6 2.6507 no .
C8 H9 2.6848 no .
C9 H4 3.1234 no .
C9 H7 3.2674 no .
C9 H8 3.2720 no .
C9 H13 3.5355 no .
C10 H5 2.5400 no .
C10 H9 3.2509 no .
C11 H8 3.2582 no .
C12 H6 3.2355 no .
C12 H9 3.2262 no .
C13 H7 3.2573 no .
C14 H5 3.3337 no .
C14 H6 3.2521 no .
C14 H13 3.5156 no .
C15 H9 3.2965 no .
C15 H11 3.2472 no .
C15 H12 3.2439 no .
C16 H9 3.5142 no .
C16 H13 3.2833 no .
C17 H12 3.2525 no .
C17 H14 2.8187 no .
C17 H15 3.3044 no .
C17 H16 2.7023 no .
C18 H10 3.2780 no .
C18 H13 3.2811 no .
C19 H11 3.2519 no .
C19 H14 3.0973 no .
C19 H15 2.5783 no .
C19 H16 3.1943 no .
C20 H9 3.5597 no .
C20 H10 3.2819 no .
C21 H11 2.6572 no .
C21 H12 2.6829 no .
H1 H2 2.3519 no .
H2 H3 2.3303 no .
H3 H4 2.3454 no .
H4 H5 3.0026 no .
H5 H6 2.3085 no .
H6 H7 2.3483 no .
H8 H9 2.3443 no .
H10 H11 2.3273 no .
H11 H14 2.7991 no .
H11 H15 3.5826 no .
H11 H16 2.6019 no .
H12 H13 2.3357 no .
H12 H14 3.2559 no .
H12 H15 2.3751 no .
H12 H16 3.4206 no .
S1 H9 3.5691 no 1_455
F1 H2 3.1184 no 3_645
F1 H8 2.7838 no 2_465
F1 H12 3.0787 no 2_565
F1 H13 2.8711 no 2_565
F1 H15 2.8918 no 2_465
F1 H16 3.0281 no 2_465
O1 H9 2.1525 no 1_455
O1 H10 3.5321 no 1_455
O2 H3 3.1335 no 3_555
O2 H4 2.4549 no 3_555
O2 H10 3.2949 no 1_455
O2 H11 3.4554 no 1_455
O2 H14 2.4865 no 2_475
O3 H3 2.5661 no 3_655
O3 H4 3.1797 no 3_555
O3 H4 3.3261 no 3_655
O3 H5 3.4978 no 3_555
O3 H6 2.9434 no 3_555
O3 H14 3.3138 no 2_475
C1 H6 3.3665 no 3_555
C2 H6 3.4859 no 3_555
C2 H7 3.4829 no 3_555
C3 H5 3.1993 no 1_655
C3 H6 3.2154 no 3_555
C3 H7 3.0802 no 3_555
C4 H5 2.8184 no 1_655
C4 H7 3.4203 no 3_555
C4 H12 3.1872 no 4_575
C4 H15 3.5306 no 4_575
C4 H15 3.3759 no 4_675
C4 H16 3.3296 no 4_675
C5 H5 2.9861 no 1_655
C5 H12 3.3405 no 4_575
C5 H14 3.2630 no 4_575
C5 H15 3.1843 no 4_575
C5 H16 3.3866 no 4_675
C6 H1 3.5580 no 3_645
C6 H5 3.5045 no 1_655
C6 H14 3.0409 no 4_575
C6 H15 3.2190 no 4_575
C7 H15 3.5665 no 4_575
C10 H1 3.4487 no 3_545
C10 H8 3.5881 no 1_455
C10 H9 3.4811 no 1_455
C11 H2 3.3324 no 3_645
C11 H8 3.3407 no 1_455
C11 H15 3.2455 no 2_465
C12 H2 3.1416 no 3_645
C12 H15 3.4343 no 2_465
C13 H1 3.5828 no 3_645
C13 H6 3.5892 no 1_655
C13 H7 3.5005 no 1_655
C14 H6 3.3462 no 1_655
C15 H11 3.5889 no 1_455
C15 H11 3.3525 no 2_475
C16 H11 2.9021 no 2_475
C16 H14 3.3545 no 2_475
C17 H11 3.0442 no 2_475
C17 H13 3.5880 no 1_655
C18 H11 3.5914 no 2_475
C18 H13 3.5977 no 1_655
C19 H3 3.5738 no 4_574
C19 H16 3.0535 no 1_455
C20 H11 3.5718 no 1_455
C20 H16 2.9821 no 1_455
C21 H2 2.9602 no 4_674
C21 H3 3.2511 no 4_674
C21 H7 3.5650 no 2_565
C21 H10 3.3854 no 2_575
C21 H13 3.5512 no 1_655
H1 C6 3.5580 no 3_655
H1 C10 3.4487 no 3_555
H1 C13 3.5828 no 3_655
H1 H4 2.9123 no 3_655
H1 H6 2.7202 no 3_555
H1 H7 3.1197 no 3_555
H2 F1 3.1184 no 3_655
H2 C11 3.3324 no 3_655
H2 C12 3.1416 no 3_655
H2 C21 2.9602 no 4_675
H2 H5 3.0426 no 1_655
H2 H7 3.3875 no 3_655
H2 H12 3.0112 no 4_575
H2 H14 3.2283 no 4_675
H2 H15 2.5246 no 4_675
H2 H16 2.6827 no 4_675
H3 O2 3.1335 no 3_545
H3 O3 2.5661 no 3_645
H3 C19 3.5738 no 4_575
H3 C21 3.2511 no 4_675
H3 H5 3.2954 no 1_655
H3 H10 2.9269 no 3_645
H3 H12 3.2743 no 4_575
H3 H14 3.2587 no 4_575
H3 H14 2.9917 no 4_675
H3 H15 3.4612 no 4_575
H3 H15 3.4765 no 4_675
H3 H16 2.7913 no 4_675
H4 O2 2.4549 no 3_545
H4 O3 3.1797 no 3_545
H4 O3 3.3261 no 3_645
H4 H1 2.9123 no 3_645
H4 H14 2.8901 no 4_575
H4 H15 3.5214 no 4_575
H5 O3 3.4978 no 3_545
H5 C3 3.1993 no 1_455
H5 C4 2.8184 no 1_455
H5 C5 2.9861 no 1_455
H5 C6 3.5045 no 1_455
H5 H2 3.0426 no 1_455
H5 H3 3.2954 no 1_455
H6 O3 2.9434 no 3_545
H6 C1 3.3665 no 3_545
H6 C2 3.4859 no 3_545
H6 C3 3.2154 no 3_545
H6 C13 3.5892 no 1_455
H6 C14 3.3462 no 1_455
H6 H1 2.7202 no 3_545
H6 H8 3.4890 no 1_455
H6 H9 3.0316 no 1_455
H7 C2 3.4829 no 3_545
H7 C3 3.0802 no 3_545
H7 C4 3.4203 no 3_545
H7 C13 3.5005 no 1_455
H7 C21 3.5650 no 2_465
H7 H1 3.1197 no 3_545
H7 H2 3.3875 no 3_645
H7 H8 3.0459 no 1_455
H7 H12 2.8815 no 2_465
H7 H15 2.6436 no 2_465
H8 F1 2.7838 no 2_565
H8 C10 3.5881 no 1_655
H8 C11 3.3407 no 1_655
H8 H6 3.4890 no 1_655
H8 H7 3.0459 no 1_655
H8 H13 3.4274 no 1_655
H9 S1 3.5691 no 1_655
H9 O1 2.1525 no 1_655
H9 C10 3.4811 no 1_655
H9 H6 3.0316 no 1_655
H9 H13 3.5858 no 1_655
H10 O1 3.5321 no 1_655
H10 O2 3.2949 no 1_655
H10 C21 3.3854 no 2_475
H10 H3 2.9269 no 3_655
H10 H11 3.0761 no 2_475
H10 H14 2.7874 no 2_475
H10 H16 3.1598 no 2_475
H11 O2 3.4554 no 1_655
H11 C15 3.5889 no 1_655
H11 C15 3.3525 no 2_575
H11 C16 2.9021 no 2_575
H11 C17 3.0442 no 2_575
H11 C18 3.5914 no 2_575
H11 C20 3.5718 no 1_655
H11 H10 3.0761 no 2_575
H11 H11 3.3061 no 2_475
H11 H11 3.3061 no 2_575
H11 H13 3.4753 no 1_655
H12 F1 3.0787 no 2_465
H12 C4 3.1872 no 4_574
H12 C5 3.3405 no 4_574
H12 H2 3.0112 no 4_574
H12 H3 3.2743 no 4_574
H12 H7 2.8815 no 2_565
H12 H16 2.8979 no 1_455
H13 F1 2.8711 no 2_465
H13 C17 3.5880 no 1_455
H13 C18 3.5977 no 1_455
H13 C21 3.5512 no 1_455
H13 H8 3.4274 no 1_455
H13 H9 3.5858 no 1_455
H13 H11 3.4753 no 1_455
H13 H16 2.7968 no 1_455
H14 O2 2.4865 no 2_575
H14 O3 3.3138 no 2_575
H14 C5 3.2630 no 4_574
H14 C6 3.0409 no 4_574
H14 C16 3.3545 no 2_575
H14 H2 3.2283 no 4_674
H14 H3 3.2587 no 4_574
H14 H3 2.9917 no 4_674
H14 H4 2.8901 no 4_574
H14 H10 2.7874 no 2_575
H15 F1 2.8918 no 2_565
H15 C4 3.5306 no 4_574
H15 C4 3.3759 no 4_674
H15 C5 3.1843 no 4_574
H15 C6 3.2190 no 4_574
H15 C7 3.5665 no 4_574
H15 C11 3.2455 no 2_565
H15 C12 3.4343 no 2_565
H15 H2 2.5246 no 4_674
H15 H3 3.4612 no 4_574
H15 H3 3.4765 no 4_674
H15 H4 3.5214 no 4_574
H15 H7 2.6436 no 2_565
H16 F1 3.0281 no 2_565
H16 C4 3.3296 no 4_674
H16 C5 3.3866 no 4_674
H16 C19 3.0535 no 1_655
H16 C20 2.9821 no 1_655
H16 H2 2.6827 no 4_674
H16 H3 2.7913 no 4_674
H16 H10 3.1598 no 2_575
H16 H12 2.8979 no 1_655
H16 H13 2.7968 no 1_655

loop_
_geom_torsion_atom_site_label_1
_geom_torsion_atom_site_label_2
_geom_torsion_atom_site_label_3
_geom_torsion_atom_site_label_4
_geom_torsion
_geom_torsion_publ_flag
O1 S1 N1 C1 -164.88(9) no
O1 S1 N1 C8 18.44(11) no
O1 S1 C15 C16 -175.93(9) no
O1 S1 C15 C20 2.24(12) no
O2 S1 N1 C1 -35.61(11) no
O2 S1 N1 C8 147.72(9) no
O2 S1 C15 C16 51.08(12) no
O2 S1 C15 C20 -130.75(10) no
N1 S1 C15 C16 -64.14(11) no
N1 S1 C15 C20 114.03(10) no
C15 S1 N1 C1 80.56(10) no
C15 S1 N1 C8 -96.12(10) no
S1 N1 C1 O3 4.3(2) no
S1 N1 C1 C2 -175.56(8) no
S1 N1 C8 C7 174.91(8) no
S1 N1 C8 C9 52.06(15) no
C1 N1 C8 C7 -2.09(14) no
C1 N1 C8 C9 -124.94(12) no
C8 N1 C1 O3 -178.76(12) no
C8 N1 C1 C2 1.38(14) no
O3 C1 C2 C3 -1.8(3) no
O3 C1 C2 C7 -179.82(13) no
N1 C1 C2 C3 178.04(11) no
N1 C1 C2 C7 0.04(14) no
C1 C2 C3 C4 -178.24(12) no
C1 C2 C7 C6 178.29(11) no
C1 C2 C7 C8 -1.41(15) no
C3 C2 C7 C6 0.2(2) no
C3 C2 C7 C8 -179.53(12) no
C7 C2 C3 C4 -0.5(2) no
C2 C3 C4 C5 0.5(2) no
C3 C4 C5 C6 -0.1(3) no
C4 C5 C6 C7 -0.2(3) no
C5 C6 C7 C2 0.2(3) no
C5 C6 C7 C8 179.80(13) no
C2 C7 C8 N1 2.06(14) no
C2 C7 C8 C9 125.28(12) no
C6 C7 C8 N1 -177.61(14) no
C6 C7 C8 C9 -54.4(2) no
N1 C8 C9 C10 -121.52(12) no
N1 C8 C9 C14 59.37(17) no
C7 C8 C9 C10 123.48(13) no
C7 C8 C9 C14 -55.63(16) no
C8 C9 C10 C11 179.28(12) no
C8 C9 C14 C13 -179.06(12) no
C10 C9 C14 C13 1.8(2) no
C14 C9 C10 C11 -1.6(2) no
C9 C10 C11 C12 0.6(3) no
C10 C11 C12 F1 -179.36(14) no
C10 C11 C12 C13 0.2(3) no
F1 C12 C13 C14 179.59(12) no
C11 C12 C13 C14 0.0(3) no
C12 C13 C14 C9 -1.1(3) no
S1 C15 C16 C17 177.48(9) no
S1 C15 C20 C19 -178.51(9) no
C16 C15 C20 C19 -0.4(2) no
C20 C15 C16 C17 -0.7(2) no
C15 C16 C17 C18 0.9(3) no
C16 C17 C18 C19 -0.1(3) no
C16 C17 C18 C21 -179.71(13) no
C17 C18 C19 C20 -1.0(3) no
C21 C18 C19 C20 178.61(13) no
C18 C19 C20 C15 1.2(3) no
